data_7063675
loop_
_publ_author_name
'Sharma, Sachin'
'Kanwar, Nikita'
'Khan, Akram Gulam Hussain'
'Easwar, Srinivasan'

_publ_section_title
;
 Access to isolable cyclic dienamines and N-aryl-2-aminobenzophenones from
 Morita--Baylis--Hillman ketones
;
_journal_issue 11
_journal_name_full 'New Journal of Chemistry'
_journal_page_first 4639
_journal_page_last 4646
_journal_paper_doi 10.1039/D5NJ00182J
_journal_volume 49
_journal_year 2025
_chemical_formula_moiety 'C19 H18 N2 O'
_chemical_formula_sum 'C19 H18 N2 O'
_chemical_formula_weight 290.35
_space_group_crystal_system monoclinic
_space_group_IT_number 13
_space_group_name_Hall '-P 2yac'
_space_group_name_H-M_alt 'P 1 2/n 1'
_atom_sites_solution_hydrogens mixed
_audit_creation_method SHELXL-2018/3
_audit_update_record
;
2024-07-09 deposited with the CCDC.	2025-02-17 downloaded from the CCDC.
;
_cell_angle_alpha 90
_cell_angle_beta 103.777(9)
_cell_angle_gamma 90
_cell_formula_units_Z 4
_cell_length_a 13.302(4)
_cell_length_b 5.6532(15)
_cell_length_c 21.875(7)
_cell_measurement_reflns_used 8799
_cell_measurement_temperature 296(2)
_cell_measurement_theta_max 30.36
_cell_measurement_theta_min 2.94
_cell_volume 1597.6(8)
_computing_cell_refinement 'APEX3/SAINT (Bruker, 2016)'
_computing_data_collection 'APEX3 (Bruker, 2016)'
_computing_data_reduction 'SAINT/XPREP (Bruker, 2016)'
_computing_molecular_graphics 'ORTEP3 (Farrugia, 1997) and Mercury (Bruno et al., 2002)'
_computing_publication_material 'SHELXL-2018/3 (Sheldrick, 2018)'
_computing_structure_refinement 'SHELXL-2018/3 (Sheldrick, 2018)'
_computing_structure_solution 'SHELXT-2018/2 (Sheldrick, 2018)'
_diffrn_ambient_temperature 296(2)
_diffrn_measured_fraction_theta_full 0.999
_diffrn_measured_fraction_theta_max 0.999
_diffrn_measurement_device_type 'Bruker D8 VENTURE diffractometer with PHOTON II detector'
_diffrn_measurement_method '\w and \f scan'
_diffrn_radiation_monochromator graphite
_diffrn_radiation_source 'fine-focus sealed tube'
_diffrn_radiation_type MoK\a
_diffrn_radiation_wavelength 0.71073
_diffrn_reflns_av_R_equivalents 0.0584
_diffrn_reflns_av_unetI/netI 0.0282
_diffrn_reflns_Laue_measured_fraction_full 0.999
_diffrn_reflns_Laue_measured_fraction_max 0.999
_diffrn_reflns_limit_h_max 16
_diffrn_reflns_limit_h_min -16
_diffrn_reflns_limit_k_max 6
_diffrn_reflns_limit_k_min -6
_diffrn_reflns_limit_l_max 26
_diffrn_reflns_limit_l_min -26
_diffrn_reflns_number 32862
_diffrn_reflns_point_group_measured_fraction_full 0.999
_diffrn_reflns_point_group_measured_fraction_max 0.999
_diffrn_reflns_theta_full 25.242
_diffrn_reflns_theta_max 25.496
_diffrn_reflns_theta_min 3.154
_exptl_absorpt_coefficient_mu 0.075
_exptl_absorpt_correction_T_max 0.7461
_exptl_absorpt_correction_T_min 0.6852
_exptl_absorpt_correction_type multi-scan
_exptl_absorpt_process_details 'SADABS (Bruker, 2016)'
_exptl_crystal_colour yellow
_exptl_crystal_density_diffrn 1.207
_exptl_crystal_description ROD
_exptl_crystal_F_000 616
_exptl_crystal_size_max 0.400
_exptl_crystal_size_mid 0.160
_exptl_crystal_size_min 0.060
_refine_diff_density_max 0.439
_refine_diff_density_min -0.243
_refine_diff_density_rms 0.045
_refine_ls_extinction_method none
_refine_ls_goodness_of_fit_ref 1.117
_refine_ls_hydrogen_treatment mixed
_refine_ls_matrix_type full
_refine_ls_number_parameters 211
_refine_ls_number_reflns 2968
_refine_ls_number_restraints 0
_refine_ls_restrained_S_all 1.117
_refine_ls_R_factor_all 0.0915
_refine_ls_R_factor_gt 0.0702
_refine_ls_shift/su_max 0.000
_refine_ls_shift/su_mean 0.000
_refine_ls_structure_factor_coef Fsqd
_refine_ls_weighting_details 'w=1/[\s^2^(Fo^2^)+(0.0742P)^2^+1.1463P] where P=(Fo^2^+2Fc^2^)/3'
_refine_ls_weighting_scheme calc
_refine_ls_wR_factor_gt 0.1719
_refine_ls_wR_factor_ref 0.1887
_reflns_Friedel_coverage 0.000
_reflns_number_gt 2231
_reflns_number_total 2968
_reflns_threshold_expression 'I > 2\s(I)'
_cod_data_source_file d5nj00182j2.cif
_cod_data_source_block shelx
_cod_depositor_comments 'Adding full bibliography for 7063675.cif.'
_cod_original_sg_symbol_H-M 'P 2/n'
_cod_database_code 7063675
_shelx_shelxl_version_number 2018/3
_shelx_space_group_comment
;
The symmetry employed for this shelxl refinement is uniquely defined
by the following loop, which should always be used as a source of
symmetry information in preference to the above space-group names.
They are only intended as comments.
;
_shelx_estimated_absorpt_t_min 0.970
_shelx_estimated_absorpt_t_max 0.995

loop_
_space_group_symop_operation_xyz
'x, y, z'
'-x+1/2, y, -z+1/2'
'-x, -y, -z'
'x-1/2, -y, z-1/2'

loop_
_atom_site_label
_atom_site_type_symbol
_atom_site_fract_x
_atom_site_fract_y
_atom_site_fract_z
_atom_site_U_iso_or_equiv
_atom_site_adp_type
_atom_site_occupancy
_atom_site_site_symmetry_order
_atom_site_calc_flag
_atom_site_refinement_flags_posn
_atom_site_refinement_flags_adp
_atom_site_refinement_flags_occupancy
_atom_site_disorder_assembly
_atom_site_disorder_group
C1 C 0.7750(2) 0.0344(5) 0.62310(13) 0.0456(6) Uani 1 1 d . . . . .
C2 C 0.8438(2) -0.0268(6) 0.58604(15) 0.0571(8) Uani 1 1 d . . . . .
H2 H 0.881485 -0.166500 0.594424 0.069 Uiso 1 1 calc R U . . .
C3 C 0.8565(2) 0.1149(6) 0.53791(14) 0.0603(8) Uani 1 1 d . . . . .
H3 H 0.902357 0.069667 0.513919 0.072 Uiso 1 1 calc R U . . .
C4 C 0.8024(3) 0.3242(6) 0.52428(14) 0.0617(8) Uani 1 1 d . . . . .
H4 H 0.811417 0.420033 0.491443 0.074 Uiso 1 1 calc R U . . .
C5 C 0.7345(2) 0.3886(5) 0.56047(13) 0.0527(7) Uani 1 1 d . . . . .
H5 H 0.697720 0.529414 0.551934 0.063 Uiso 1 1 calc R U . . .
C6 C 0.72086(18) 0.2467(5) 0.60886(11) 0.0382(6) Uani 1 1 d . . . . .
C7 C 0.55165(19) 0.3029(5) 0.63450(11) 0.0393(6) Uani 1 1 d . . . . .
C8 C 0.4972(2) 0.2064(7) 0.57135(14) 0.0691(10) Uani 1 1 d . . . . .
H8A H 0.482878 0.335404 0.541290 0.083 Uiso 1 1 calc R U . . .
H8B H 0.542769 0.096033 0.557274 0.083 Uiso 1 1 calc R U . . .
C9 C 0.3979(3) 0.0836(8) 0.57198(17) 0.0815(12) Uani 1 1 d . . . . .
H9A H 0.358239 0.061450 0.529027 0.098 Uiso 1 1 calc R U . . .
H9B H 0.413115 -0.071466 0.590931 0.098 Uiso 1 1 calc R U . . .
C10 C 0.3349(2) 0.2194(7) 0.60756(14) 0.0639(9) Uani 1 1 d . . . . .
H10 H 0.263058 0.209082 0.596049 0.077 Uiso 1 1 calc R U . . .
C11 C 0.3801(2) 0.3541(5) 0.65527(13) 0.0498(7) Uani 1 1 d . . . . .
H11 H 0.338776 0.434595 0.677188 0.060 Uiso 1 1 calc R U . . .
C12 C 0.49274(18) 0.3833(5) 0.67545(11) 0.0388(6) Uani 1 1 d . . . . .
C13 C 0.54152(19) 0.4820(5) 0.73539(12) 0.0439(6) Uani 1 1 d . . . . .
C14 C 0.47733(19) 0.5765(5) 0.77824(12) 0.0412(6) Uani 1 1 d . . . . .
C15 C 0.4793(2) 0.4584(6) 0.83409(15) 0.0594(8) Uani 1 1 d . . . . .
H15 H 0.518111 0.320651 0.843762 0.071 Uiso 1 1 calc R U . . .
C16 C 0.4243(3) 0.5436(7) 0.87531(16) 0.0710(10) Uani 1 1 d . . . . .
H16 H 0.425827 0.462221 0.912472 0.085 Uiso 1 1 calc R U . . .
C17 C 0.3678(2) 0.7452(7) 0.86223(15) 0.0658(9) Uani 1 1 d . . . . .
H17 H 0.329081 0.799137 0.889654 0.079 Uiso 1 1 calc R U . . .
C18 C 0.3681(3) 0.8682(6) 0.80868(16) 0.0684(9) Uani 1 1 d . . . . .
H18 H 0.331976 1.010048 0.800644 0.082 Uiso 1 1 calc R U . . .
C19 C 0.4220(2) 0.7836(6) 0.76590(14) 0.0622(9) Uani 1 1 d . . . . .
H19 H 0.420607 0.866959 0.729052 0.075 Uiso 1 1 calc R U . . .
N1 N 0.65422(16) 0.3157(4) 0.64831(11) 0.0440(6) Uani 1 1 d . . . . .
N2 N 0.7602(3) -0.1061(6) 0.67070(17) 0.0870(11) Uani 1 1 d . . . . .
O1 O 0.63755(14) 0.4888(5) 0.75626(9) 0.0706(7) Uani 1 1 d . . . . .
H1A H 0.681(2) 0.368(5) 0.6844(13) 0.040(7) Uiso 1 1 d . . . . .
H2A H 0.716(3) -0.065(7) 0.6890(18) 0.079(12) Uiso 1 1 d . . . . .
H2B H 0.801(3) -0.227(7) 0.6856(17) 0.077(11) Uiso 1 1 d . . . . .

loop_
_atom_site_aniso_label
_atom_site_aniso_U_11
_atom_site_aniso_U_22
_atom_site_aniso_U_33
_atom_site_aniso_U_23
_atom_site_aniso_U_13
_atom_site_aniso_U_12
C1 0.0461(14) 0.0447(15) 0.0488(15) -0.0019(12) 0.0166(12) 0.0000(12)
C2 0.0508(16) 0.0556(18) 0.0686(19) -0.0068(16) 0.0216(14) 0.0117(14)
C3 0.0506(16) 0.080(2) 0.0592(18) -0.0196(17) 0.0301(14) -0.0063(16)
C4 0.075(2) 0.070(2) 0.0473(16) 0.0010(15) 0.0303(15) -0.0106(17)
C5 0.0634(18) 0.0509(17) 0.0455(15) 0.0018(13) 0.0161(13) 0.0061(14)
C6 0.0355(12) 0.0439(15) 0.0372(12) -0.0076(11) 0.0127(10) -0.0003(11)
C7 0.0418(14) 0.0416(14) 0.0355(12) -0.0021(11) 0.0109(10) -0.0025(11)
C8 0.0538(18) 0.108(3) 0.0481(16) -0.0253(18) 0.0176(14) -0.0152(18)
C9 0.0587(19) 0.116(3) 0.071(2) -0.045(2) 0.0176(16) -0.027(2)
C10 0.0394(15) 0.094(3) 0.0577(18) -0.0125(18) 0.0105(13) -0.0151(16)
C11 0.0371(14) 0.0666(19) 0.0471(15) -0.0020(14) 0.0126(12) -0.0029(13)
C12 0.0361(13) 0.0439(14) 0.0373(13) -0.0032(11) 0.0108(10) -0.0002(11)
C13 0.0373(14) 0.0506(16) 0.0461(14) -0.0091(12) 0.0143(11) -0.0001(12)
C14 0.0362(13) 0.0456(15) 0.0423(14) -0.0096(11) 0.0106(10) 0.0004(11)
C15 0.0638(19) 0.0556(19) 0.0670(19) 0.0068(15) 0.0319(16) 0.0085(15)
C16 0.073(2) 0.085(2) 0.068(2) 0.0107(18) 0.0420(18) 0.0039(19)
C17 0.0538(18) 0.090(3) 0.0624(19) -0.0145(19) 0.0319(15) 0.0032(17)
C18 0.069(2) 0.067(2) 0.072(2) -0.0118(18) 0.0214(17) 0.0241(17)
C19 0.073(2) 0.065(2) 0.0530(17) 0.0023(15) 0.0229(15) 0.0222(16)
N1 0.0377(12) 0.0571(14) 0.0377(12) -0.0150(11) 0.0104(9) 0.0009(10)
N2 0.117(3) 0.066(2) 0.098(3) 0.0320(18) 0.064(2) 0.030(2)
O1 0.0384(11) 0.114(2) 0.0589(13) -0.0407(13) 0.0111(9) 0.0027(11)

loop_
_atom_type_symbol
_atom_type_description
_atom_type_scat_dispersion_real
_atom_type_scat_dispersion_imag
_atom_type_scat_source
C C 0.0033 0.0016 'International Tables Vol C Tables 4.2.6.8 and 6.1.1.4'
H H 0.0000 0.0000 'International Tables Vol C Tables 4.2.6.8 and 6.1.1.4'
N N 0.0061 0.0033 'International Tables Vol C Tables 4.2.6.8 and 6.1.1.4'
O O 0.0106 0.0060 'International Tables Vol C Tables 4.2.6.8 and 6.1.1.4'

loop_
_geom_angle_atom_site_label_1
_geom_angle_atom_site_label_2
_geom_angle_atom_site_label_3
_geom_angle
_geom_angle_site_symmetry_1
_geom_angle_site_symmetry_3
_geom_angle_publ_flag
N2 C1 C6 120.8(3) . . ?
N2 C1 C2 122.1(3) . . ?
C6 C1 C2 117.1(3) . . ?
C3 C2 C1 121.2(3) . . ?
C3 C2 H2 119.4 . . ?
C1 C2 H2 119.4 . . ?
C2 C3 C4 121.0(3) . . ?
C2 C3 H3 119.5 . . ?
C4 C3 H3 119.5 . . ?
C3 C4 C5 118.7(3) . . ?
C3 C4 H4 120.7 . . ?
C5 C4 H4 120.7 . . ?
C6 C5 C4 120.7(3) . . ?
C6 C5 H5 119.6 . . ?
C4 C5 H5 119.6 . . ?
C5 C6 C1 121.2(2) . . ?
C5 C6 N1 121.3(2) . . ?
C1 C6 N1 117.4(2) . . ?
N1 C7 C12 122.6(2) . . ?
N1 C7 C8 118.3(2) . . ?
C12 C7 C8 119.1(2) . . ?
C9 C8 C7 113.2(3) . . ?
C9 C8 H8A 108.9 . . ?
C7 C8 H8A 108.9 . . ?
C9 C8 H8B 108.9 . . ?
C7 C8 H8B 108.9 . . ?
H8A C8 H8B 107.7 . . ?
C10 C9 C8 112.0(3) . . ?
C10 C9 H9A 109.2 . . ?
C8 C9 H9A 109.2 . . ?
C10 C9 H9B 109.2 . . ?
C8 C9 H9B 109.2 . . ?
H9A C9 H9B 107.9 . . ?
C11 C10 C9 120.4(3) . . ?
C11 C10 H10 119.8 . . ?
C9 C10 H10 119.8 . . ?
C10 C11 C12 123.0(3) . . ?
C10 C11 H11 118.5 . . ?
C12 C11 H11 118.5 . . ?
C7 C12 C13 120.8(2) . . ?
C7 C12 C11 117.3(2) . . ?
C13 C12 C11 121.8(2) . . ?
O1 C13 C12 123.2(2) . . ?
O1 C13 C14 116.3(2) . . ?
C12 C13 C14 120.5(2) . . ?
C19 C14 C15 118.7(3) . . ?
C19 C14 C13 122.4(3) . . ?
C15 C14 C13 118.8(2) . . ?
C16 C15 C14 120.5(3) . . ?
C16 C15 H15 119.8 . . ?
C14 C15 H15 119.8 . . ?
C17 C16 C15 120.6(3) . . ?
C17 C16 H16 119.7 . . ?
C15 C16 H16 119.7 . . ?
C16 C17 C18 119.6(3) . . ?
C16 C17 H17 120.2 . . ?
C18 C17 H17 120.2 . . ?
C17 C18 C19 120.7(3) . . ?
C17 C18 H18 119.7 . . ?
C19 C18 H18 119.7 . . ?
C14 C19 C18 119.8(3) . . ?
C14 C19 H19 120.1 . . ?
C18 C19 H19 120.1 . . ?
C7 N1 C6 126.8(2) . . ?
C7 N1 H1A 114.7(18) . . ?
C6 N1 H1A 118.5(18) . . ?
C1 N2 H2A 117(3) . . ?
C1 N2 H2B 123(2) . . ?
H2A N2 H2B 119(4) . . ?

loop_
_geom_bond_atom_site_label_1
_geom_bond_atom_site_label_2
_geom_bond_distance
_geom_bond_site_symmetry_2
_geom_bond_publ_flag
C1 N2 1.361(4) . ?
C1 C6 1.396(4) . ?
C1 C2 1.402(4) . ?
C2 C3 1.365(4) . ?
C2 H2 0.9300 . ?
C3 C4 1.380(5) . ?
C3 H3 0.9300 . ?
C4 C5 1.384(4) . ?
C4 H4 0.9300 . ?
C5 C6 1.374(4) . ?
C5 H5 0.9300 . ?
C6 N1 1.431(3) . ?
C7 N1 1.327(3) . ?
C7 C12 1.399(3) . ?
C7 C8 1.501(4) . ?
C8 C9 1.495(5) . ?
C8 H8A 0.9700 . ?
C8 H8B 0.9700 . ?
C9 C10 1.486(5) . ?
C9 H9A 0.9700 . ?
C9 H9B 0.9700 . ?
C10 C11 1.316(4) . ?
C10 H10 0.9300 . ?
C11 C12 1.467(3) . ?
C11 H11 0.9300 . ?
C12 C13 1.431(3) . ?
C13 O1 1.251(3) . ?
C13 C14 1.508(3) . ?
C14 C19 1.375(4) . ?
C14 C15 1.387(4) . ?
C15 C16 1.377(4) . ?
C15 H15 0.9300 . ?
C16 C17 1.358(5) . ?
C16 H16 0.9300 . ?
C17 C18 1.363(5) . ?
C17 H17 0.9300 . ?
C18 C19 1.392(4) . ?
C18 H18 0.9300 . ?
C19 H19 0.9300 . ?
N1 H1A 0.84(3) . ?
N2 H2A 0.82(4) . ?
N2 H2B 0.88(4) . ?

loop_
_geom_hbond_atom_site_label_D
_geom_hbond_atom_site_label_H
_geom_hbond_atom_site_label_A
_geom_hbond_distance_DH
_geom_hbond_distance_HA
_geom_hbond_distance_DA
_geom_hbond_angle_DHA
_geom_hbond_site_symmetry_A
_geom_hbond_publ_flag
N1 H1A O1 0.84(3) 1.92(3) 2.614(3) 139(2) . yes
N1 H1A O1 0.84(3) 2.54(3) 3.199(3) 136(2) 2_656 yes
N2 H2A N1 0.82(4) 2.40(4) 2.754(4) 107(3) . yes
N2 H2B O1 0.88(4) 2.09(4) 2.934(4) 159(3) 2_646 yes

loop_
_geom_torsion_atom_site_label_1
_geom_torsion_atom_site_label_2
_geom_torsion_atom_site_label_3
_geom_torsion_atom_site_label_4
_geom_torsion
_geom_torsion_site_symmetry_1
_geom_torsion_site_symmetry_2
_geom_torsion_site_symmetry_3
_geom_torsion_site_symmetry_4
_geom_torsion_publ_flag
N2 C1 C2 C3 179.0(3) . . . . ?
C6 C1 C2 C3 -0.4(4) . . . . ?
C1 C2 C3 C4 0.4(5) . . . . ?
C2 C3 C4 C5 0.0(5) . . . . ?
C3 C4 C5 C6 -0.2(5) . . . . ?
C4 C5 C6 C1 0.2(4) . . . . ?
C4 C5 C6 N1 177.4(3) . . . . ?
N2 C1 C6 C5 -179.3(3) . . . . ?
C2 C1 C6 C5 0.1(4) . . . . ?
N2 C1 C6 N1 3.4(4) . . . . ?
C2 C1 C6 N1 -177.2(2) . . . . ?
N1 C7 C8 C9 149.7(3) . . . . ?
C12 C7 C8 C9 -32.6(5) . . . . ?
C7 C8 C9 C10 44.5(5) . . . . ?
C8 C9 C10 C11 -30.5(5) . . . . ?
C9 C10 C11 C12 1.3(5) . . . . ?
N1 C7 C12 C13 -0.8(4) . . . . ?
C8 C7 C12 C13 -178.4(3) . . . . ?
N1 C7 C12 C11 -178.6(3) . . . . ?
C8 C7 C12 C11 3.7(4) . . . . ?
C10 C11 C12 C7 13.2(4) . . . . ?
C10 C11 C12 C13 -164.7(3) . . . . ?
C7 C12 C13 O1 -4.6(4) . . . . ?
C11 C12 C13 O1 173.2(3) . . . . ?
C7 C12 C13 C14 177.7(2) . . . . ?
C11 C12 C13 C14 -4.5(4) . . . . ?
O1 C13 C14 C19 110.1(3) . . . . ?
C12 C13 C14 C19 -72.0(4) . . . . ?
O1 C13 C14 C15 -65.7(4) . . . . ?
C12 C13 C14 C15 112.1(3) . . . . ?
C19 C14 C15 C16 2.0(5) . . . . ?
C13 C14 C15 C16 178.0(3) . . . . ?
C14 C15 C16 C17 -0.5(5) . . . . ?
C15 C16 C17 C18 -2.0(5) . . . . ?
C16 C17 C18 C19 2.9(5) . . . . ?
C15 C14 C19 C18 -1.1(5) . . . . ?
C13 C14 C19 C18 -176.9(3) . . . . ?
C17 C18 C19 C14 -1.4(5) . . . . ?
C12 C7 N1 C6 -177.5(3) . . . . ?
C8 C7 N1 C6 0.1(4) . . . . ?
C5 C6 N1 C7 78.4(4) . . . . ?
C1 C6 N1 C7 -104.3(3) . . . . ?
